data_4334080
loop_
_publ_author_name
'Weiting Yang'
'Tao Tian'
'Hong-Yue Wu'
'Qing-Jiang Pan'
'Song Dang'
'Zhong-Ming Sun'

_publ_section_title
;
 Syntheses and Structures of a Series of Uranyl Phosphonates and
 Sulfonates: An Insight into Their Correlations and Discrepancies
;
_journal_name_full 'Inorganic Chemistry'
_journal_page_first 2736
_journal_page_last 2743
_journal_paper_doi 10.1021/ic302847g
_journal_volume 52
_journal_year 2013
_chemical_formula_sum 'C32 H28 N8 O14 S U2'
_chemical_formula_weight 1256.74
_chemical_name_systematic
; 
 ? 
;
_space_group_IT_number 14
_symmetry_cell_setting monoclinic
_symmetry_space_group_name_Hall '-P 2yn'
_symmetry_space_group_name_H-M 'P 1 21/n 1'
_atom_sites_solution_hydrogens geom
_atom_sites_solution_primary direct
_atom_sites_solution_secondary difmap
_audit_creation_method SHELXL-97
_cell_angle_alpha 90.00
_cell_angle_beta 115.9900(10)
_cell_angle_gamma 90.00
_cell_formula_units_Z 4
_cell_length_a 13.6408(9)
_cell_length_b 20.8488(13)
_cell_length_c 13.9140(8)
_cell_measurement_temperature 273(2)
_cell_volume 3556.9(4)
_computing_structure_refinement 'SHELXL-97 (Sheldrick, 1997)'
_computing_structure_solution 'SHELXS-97 (Sheldrick, 1990)'
_diffrn_ambient_temperature 273(2)
_diffrn_measured_fraction_theta_full 0.996
_diffrn_measured_fraction_theta_max 0.996
_diffrn_radiation_monochromator graphite
_diffrn_radiation_source 'fine-focus sealed tube'
_diffrn_radiation_type MoK\a
_diffrn_radiation_wavelength 0.71073
_diffrn_reflns_av_R_equivalents 0.0619
_diffrn_reflns_av_sigmaI/netI 0.0765
_diffrn_reflns_limit_h_max 16
_diffrn_reflns_limit_h_min -16
_diffrn_reflns_limit_k_max 25
_diffrn_reflns_limit_k_min -25
_diffrn_reflns_limit_l_max 17
_diffrn_reflns_limit_l_min -14
_diffrn_reflns_number 19422
_diffrn_reflns_theta_full 26.09
_diffrn_reflns_theta_max 26.09
_diffrn_reflns_theta_min 1.74
_exptl_absorpt_coefficient_mu 9.236
_exptl_absorpt_correction_T_max 0.65
_exptl_absorpt_correction_T_min 0.57
_exptl_absorpt_correction_type multi-scan
_exptl_absorpt_process_details sadabs
_exptl_crystal_colour yellow
_exptl_crystal_density_diffrn 2.347
_exptl_crystal_description needle
_exptl_crystal_F_000 2352
_exptl_crystal_size_max 0.15
_exptl_crystal_size_mid 0.075
_exptl_crystal_size_min 0.075
_refine_diff_density_max 0.872
_refine_diff_density_min -1.210
_refine_diff_density_rms 0.203
_refine_ls_extinction_method none
_refine_ls_goodness_of_fit_ref 1.003
_refine_ls_hydrogen_treatment mixed
_refine_ls_matrix_type full
_refine_ls_number_parameters 515
_refine_ls_number_reflns 7016
_refine_ls_number_restraints 0
_refine_ls_restrained_S_all 1.003
_refine_ls_R_factor_all 0.0744
_refine_ls_R_factor_gt 0.0400
_refine_ls_shift/su_max 0.002
_refine_ls_shift/su_mean 0.000
_refine_ls_structure_factor_coef Fsqd
_refine_ls_weighting_details 'calc w=1/[\s^2^(Fo^2^)+(0.0168P)^2^+0.0000P] where P=(Fo^2^+2Fc^2^)/3'
_refine_ls_weighting_scheme calc
_refine_ls_wR_factor_gt 0.0637
_refine_ls_wR_factor_ref 0.0738
_reflns_number_gt 4757
_reflns_number_total 7016
_reflns_threshold_expression >2sigma(I)
_cod_data_source_file ic302847g_si_002_5.cif
_cod_data_source_block USP-2
_cod_database_code 4334080

loop_
_symmetry_equiv_pos_as_xyz
'x, y, z'
'-x+1/2, y+1/2, -z+1/2'
'-x, -y, -z'
'x-1/2, -y-1/2, z-1/2'

loop_
_atom_site_label
_atom_site_type_symbol
_atom_site_fract_x
_atom_site_fract_y
_atom_site_fract_z
_atom_site_U_iso_or_equiv
_atom_site_adp_type
_atom_site_occupancy
_atom_site_symmetry_multiplicity
_atom_site_calc_flag
_atom_site_refinement_flags
U1 U 0.89759(2) 0.007355(16) 0.05315(2) 0.01951(9) Uani 1 1 d .
U2 U 1.17589(2) -0.014368(16) 0.27171(2) 0.02312(9) Uani 1 1 d .
S1 S 0.69878(17) 0.07930(11) 0.13368(16) 0.0254(5) Uani 1 1 d .
O1 O 0.8940(4) -0.0769(3) 0.0736(4) 0.0304(14) Uani 1 1 d .
O2 O 0.8941(4) 0.0912(3) 0.0371(4) 0.0278(14) Uani 1 1 d .
O3 O 1.1462(4) -0.0981(3) 0.2662(4) 0.0345(15) Uani 1 1 d .
O4 O 1.2182(5) 0.0672(3) 0.2886(4) 0.0409(16) Uani 1 1 d .
O5 O 1.0812(4) 0.0018(3) 0.0994(4) 0.0235(13) Uani 1 1 d .
O6 O 1.0018(4) 0.0143(3) 0.2431(4) 0.0345(16) Uani 1 1 d .
O7 O 0.7683(4) 0.0261(3) 0.1331(4) 0.0297(14) Uani 1 1 d .
O8 O 0.6155(4) 0.0958(3) 0.0286(4) 0.0379(16) Uani 1 1 d .
O9 O 0.7604(5) 0.1340(3) 0.1945(5) 0.0435(17) Uani 1 1 d .
O10 O 0.8064(4) 0.0130(3) 0.5392(4) 0.0382(16) Uani 1 1 d .
O11 O 0.6542(4) 0.0296(3) 0.5553(4) 0.0361(16) Uani 1 1 d .
O12 O 0.3161(4) -0.0390(3) 0.2230(4) 0.0260(13) Uani 1 1 d .
O13 O 0.2936(4) 0.0154(3) 0.0769(4) 0.0260(13) Uani 1 1 d .
N1 N 0.4724(6) 0.2209(3) 0.4148(6) 0.0361(19) Uani 1 1 d .
N2 N 0.5904(7) 0.2580(4) 0.3620(7) 0.049(2) Uani 1 1 d .
N3 N 0.1280(7) 0.1968(4) 0.5311(6) 0.050(2) Uani 1 1 d .
N4 N -0.0066(8) 0.2195(5) 0.5717(8) 0.070(3) Uani 1 1 d .
N5 N 0.6109(5) 0.8093(3) 0.2070(5) 0.0283(17) Uani 1 1 d .
N6 N 0.7545(7) 0.8120(4) 0.1769(7) 0.050(2) Uani 1 1 d .
N7 N 0.2949(6) 0.7258(3) 0.3385(5) 0.0282(17) Uani 1 1 d .
N8 N 0.1600(6) 0.7283(4) 0.3820(6) 0.045(2) Uani 1 1 d .
C1 C 0.6308(6) 0.0491(4) 0.2081(6) 0.0192(18) Uani 1 1 d .
C2 C 0.5212(6) 0.0338(4) 0.1591(6) 0.0201(18) Uani 1 1 d .
H2A H 0.4820 0.0378 0.0854 0.024 Uiso 1 1 calc R
C3 C 0.4695(6) 0.0124(4) 0.2194(5) 0.0182(17) Uani 1 1 d .
C4 C 0.5297(6) 0.0074(4) 0.3305(6) 0.0236(19) Uani 1 1 d .
H4A H 0.4956 -0.0058 0.3722 0.028 Uiso 1 1 calc R
C5 C 0.6399(6) 0.0221(4) 0.3785(6) 0.0196(18) Uani 1 1 d .
C6 C 0.6913(6) 0.0417(4) 0.3158(6) 0.027(2) Uani 1 1 d .
H6A H 0.7660 0.0496 0.3471 0.032 Uiso 1 1 calc R
C7 C 0.3519(6) -0.0049(4) 0.1690(6) 0.025(2) Uani 1 1 d .
C8 C 0.7048(6) 0.0201(4) 0.4994(6) 0.026(2) Uani 1 1 d .
C9 C 0.3865(6) 0.2160(4) 0.4483(7) 0.029(2) Uani 1 1 d .
C10 C 0.3563(8) 0.1587(5) 0.4683(9) 0.062(3) Uani 1 1 d .
H10A H 0.3930 0.1223 0.4631 0.075 Uiso 1 1 calc R
C11 C 0.2713(8) 0.1524(5) 0.4965(9) 0.060(3) Uani 1 1 d .
H11A H 0.2513 0.1120 0.5100 0.072 Uiso 1 1 calc R
C12 C 0.2179(7) 0.2046(5) 0.5043(7) 0.033(2) Uani 1 1 d .
C13 C 0.2473(9) 0.2642(5) 0.4847(8) 0.055(3) Uani 1 1 d .
H13A H 0.2104 0.3006 0.4898 0.066 Uiso 1 1 calc R
C14 C 0.3331(9) 0.2694(5) 0.4569(9) 0.056(3) Uani 1 1 d .
H14A H 0.3543 0.3096 0.4441 0.067 Uiso 1 1 calc R
C15 C 0.5265(11) 0.1690(6) 0.4002(12) 0.093(5) Uani 1 1 d .
H15A H 0.5162 0.1258 0.4101 0.112 Uiso 1 1 calc R
C16 C 0.5987(11) 0.1952(6) 0.3677(11) 0.090(5) Uani 1 1 d .
H16A H 0.6476 0.1716 0.3517 0.108 Uiso 1 1 calc R
C17 C 0.5147(7) 0.2732(5) 0.3919(7) 0.041(2) Uani 1 1 d .
H17A H 0.4932 0.3150 0.3966 0.049 Uiso 1 1 calc R
C18 C 0.0711(8) 0.2431(5) 0.5502(8) 0.046(3) Uani 1 1 d .
H18A H 0.0847 0.2867 0.5485 0.056 Uiso 1 1 calc R
C19 C 0.0819(12) 0.1407(7) 0.5392(12) 0.108(6) Uani 1 1 d .
H19A H 0.1030 0.0997 0.5296 0.130 Uiso 1 1 calc R
C20 C 0.0005(12) 0.1558(7) 0.5634(14) 0.119(6) Uani 1 1 d .
H20A H -0.0452 0.1261 0.5732 0.143 Uiso 1 1 calc R
C21 C 0.3753(7) 0.7467(4) 0.3044(7) 0.029(2) Uani 1 1 d .
C22 C 0.3858(8) 0.8091(5) 0.2885(9) 0.061(3) Uani 1 1 d .
H22A H 0.3411 0.8390 0.2995 0.073 Uiso 1 1 calc R
C23 C 0.4642(9) 0.8296(5) 0.2552(10) 0.068(4) Uani 1 1 d .
H23A H 0.4710 0.8731 0.2439 0.081 Uiso 1 1 calc R
C24 C 0.5291(7) 0.7870(4) 0.2397(7) 0.031(2) Uani 1 1 d .
C25 C 0.5183(8) 0.7241(5) 0.2575(8) 0.049(3) Uani 1 1 d .
H25A H 0.5642 0.6943 0.2484 0.059 Uiso 1 1 calc R
C26 C 0.4408(8) 0.7032(5) 0.2890(8) 0.051(3) Uani 1 1 d .
H26A H 0.4337 0.6597 0.2995 0.061 Uiso 1 1 calc R
C27 C 0.6946(8) 0.7760(5) 0.2084(8) 0.046(3) Uani 1 1 d .
H27A H 0.7089 0.7333 0.2287 0.055 Uiso 1 1 calc R
C28 C 0.7075(9) 0.8712(5) 0.1560(9) 0.064(3) Uani 1 1 d .
H28A H 0.7333 0.9069 0.1342 0.077 Uiso 1 1 calc R
C29 C 0.6182(8) 0.8691(5) 0.1720(9) 0.056(3) Uani 1 1 d .
H29A H 0.5695 0.9026 0.1612 0.067 Uiso 1 1 calc R
C30 C 0.2200(7) 0.7629(5) 0.3464(8) 0.046(3) Uani 1 1 d .
H30A H 0.2106 0.8064 0.3298 0.055 Uiso 1 1 calc R
C31 C 0.2859(8) 0.6657(5) 0.3723(8) 0.049(3) Uani 1 1 d .
H31A H 0.3290 0.6302 0.3770 0.059 Uiso 1 1 calc R
C32 C 0.1997(8) 0.6687(5) 0.3979(8) 0.046(3) Uani 1 1 d .
H32A H 0.1731 0.6345 0.4226 0.055 Uiso 1 1 calc R
O1W O 1.024(3) -0.0033(16) 0.551(2) 0.072(15) Uani 0.233(17) 1 d P

loop_
_atom_site_aniso_label
_atom_site_aniso_U_11
_atom_site_aniso_U_22
_atom_site_aniso_U_33
_atom_site_aniso_U_23
_atom_site_aniso_U_13
_atom_site_aniso_U_12
U1 0.01464(16) 0.0303(2) 0.01456(16) 0.00076(13) 0.00726(12) -0.00005(13)
U2 0.01772(17) 0.0355(2) 0.01478(17) 0.00413(14) 0.00589(13) 0.00105(14)
S1 0.0228(12) 0.0347(14) 0.0243(12) 0.0014(10) 0.0155(10) -0.0020(10)
O1 0.029(3) 0.030(4) 0.032(4) 0.008(3) 0.013(3) -0.004(3)
O2 0.033(4) 0.024(4) 0.028(3) 0.004(3) 0.014(3) 0.003(3)
O3 0.031(4) 0.041(4) 0.034(4) 0.005(3) 0.017(3) -0.003(3)
O4 0.044(4) 0.040(4) 0.029(4) -0.008(3) 0.006(3) -0.014(3)
O5 0.011(3) 0.044(4) 0.014(3) 0.003(3) 0.004(2) 0.001(2)
O6 0.022(3) 0.067(5) 0.016(3) 0.002(3) 0.010(2) 0.015(3)
O7 0.026(3) 0.040(4) 0.031(3) 0.007(3) 0.020(3) 0.006(3)
O8 0.033(4) 0.058(5) 0.028(4) 0.019(3) 0.019(3) 0.010(3)
O9 0.053(4) 0.046(4) 0.044(4) -0.016(3) 0.033(3) -0.027(3)
O10 0.014(3) 0.074(5) 0.022(3) 0.001(3) 0.004(3) 0.001(3)
O11 0.020(3) 0.075(5) 0.014(3) 0.001(3) 0.009(3) 0.001(3)
O12 0.017(3) 0.036(4) 0.026(3) 0.005(3) 0.010(3) -0.003(3)
O13 0.016(3) 0.035(4) 0.019(3) -0.004(3) 0.001(2) -0.002(3)
N1 0.044(5) 0.023(5) 0.054(5) -0.010(4) 0.033(4) -0.007(4)
N2 0.046(6) 0.047(6) 0.069(6) -0.012(5) 0.038(5) 0.004(4)
N3 0.048(6) 0.058(7) 0.059(6) -0.002(5) 0.037(5) -0.010(5)
N4 0.055(7) 0.089(9) 0.087(8) 0.013(6) 0.049(6) -0.002(6)
N5 0.030(4) 0.026(5) 0.035(5) 0.004(3) 0.019(4) 0.003(3)
N6 0.048(6) 0.049(6) 0.071(6) 0.015(5) 0.043(5) 0.010(5)
N7 0.032(4) 0.031(5) 0.028(4) 0.004(3) 0.019(4) -0.003(3)
N8 0.045(5) 0.036(6) 0.059(6) 0.013(4) 0.027(5) -0.003(4)
C1 0.017(4) 0.027(5) 0.015(4) 0.000(3) 0.008(4) 0.001(3)
C2 0.017(4) 0.030(5) 0.010(4) 0.000(3) 0.003(3) -0.001(4)
C3 0.016(4) 0.021(5) 0.014(4) -0.003(3) 0.003(3) 0.001(3)
C4 0.023(4) 0.028(5) 0.022(4) 0.003(4) 0.012(4) -0.001(4)
C5 0.018(4) 0.029(5) 0.013(4) -0.004(3) 0.007(3) 0.005(4)
C6 0.018(4) 0.035(6) 0.024(5) 0.002(4) 0.007(4) -0.005(4)
C7 0.022(4) 0.028(5) 0.030(5) -0.003(4) 0.015(4) 0.000(4)
C8 0.022(5) 0.031(6) 0.017(4) 0.001(4) 0.004(4) -0.003(4)
C9 0.017(5) 0.027(6) 0.041(6) -0.011(4) 0.012(4) -0.008(4)
C10 0.059(8) 0.036(7) 0.121(11) -0.004(7) 0.066(8) 0.002(6)
C11 0.058(8) 0.030(7) 0.112(10) 0.003(6) 0.055(7) -0.005(5)
C12 0.029(5) 0.039(6) 0.034(6) -0.008(4) 0.017(4) -0.002(4)
C13 0.083(9) 0.034(7) 0.080(9) -0.005(6) 0.065(7) 0.007(6)
C14 0.079(8) 0.033(7) 0.099(9) -0.018(6) 0.079(8) -0.015(6)
C15 0.124(12) 0.035(8) 0.186(15) 0.003(8) 0.129(12) 0.015(8)
C16 0.115(12) 0.058(10) 0.157(14) -0.002(9) 0.113(11) 0.020(8)
C17 0.035(6) 0.035(6) 0.054(7) 0.001(5) 0.021(5) -0.005(5)
C18 0.037(6) 0.048(7) 0.061(8) 0.004(5) 0.027(6) 0.003(5)
C19 0.127(13) 0.069(11) 0.205(17) 0.008(10) 0.142(13) -0.009(9)
C20 0.117(14) 0.072(12) 0.23(2) -0.001(12) 0.133(14) -0.019(10)
C21 0.020(5) 0.033(6) 0.032(5) -0.001(4) 0.009(4) -0.002(4)
C22 0.061(8) 0.044(8) 0.112(10) 0.002(7) 0.070(8) 0.000(6)
C23 0.083(9) 0.025(7) 0.132(11) 0.022(6) 0.082(9) 0.014(6)
C24 0.034(6) 0.028(6) 0.034(6) 0.008(4) 0.019(5) 0.008(4)
C25 0.042(7) 0.039(7) 0.079(8) 0.022(6) 0.038(6) 0.027(5)
C26 0.048(7) 0.032(7) 0.087(9) 0.024(6) 0.044(6) 0.007(5)
C27 0.047(7) 0.033(7) 0.069(8) 0.008(5) 0.036(6) 0.010(5)
C28 0.059(8) 0.054(8) 0.103(10) 0.024(7) 0.056(8) 0.012(6)
C29 0.055(7) 0.036(7) 0.101(9) 0.024(6) 0.057(7) 0.014(5)
C30 0.036(6) 0.042(7) 0.069(8) 0.021(5) 0.031(6) 0.021(5)
C31 0.064(8) 0.036(7) 0.065(8) -0.010(5) 0.043(6) -0.014(5)
C32 0.049(7) 0.045(7) 0.062(7) -0.009(5) 0.041(6) -0.017(5)
O1W 0.10(3) 0.05(2) 0.10(3) -0.01(3) 0.06(3) 0.00(2)

loop_
_atom_type_symbol
_atom_type_description
_atom_type_scat_dispersion_real
_atom_type_scat_dispersion_imag
_atom_type_scat_source
C C 0.0033 0.0016 'International Tables Vol C Tables 4.2.6.8 and 6.1.1.4'
H H 0.0000 0.0000 'International Tables Vol C Tables 4.2.6.8 and 6.1.1.4'
N N 0.0061 0.0033 'International Tables Vol C Tables 4.2.6.8 and 6.1.1.4'
O O 0.0106 0.0060 'International Tables Vol C Tables 4.2.6.8 and 6.1.1.4'
S S 0.1246 0.1234 'International Tables Vol C Tables 4.2.6.8 and 6.1.1.4'
U U -9.6767 9.6646 'International Tables Vol C Tables 4.2.6.8 and 6.1.1.4'

loop_
_geom_angle_atom_site_label_1
_geom_angle_atom_site_label_2
_geom_angle_atom_site_label_3
_geom_angle
_geom_angle_site_symmetry_1
_geom_angle_site_symmetry_3
O2 U1 O1 175.7(2) . .
O2 U1 O5 88.4(2) . 3_755
O1 U1 O5 95.2(2) . 3_755
O2 U1 O5 93.0(2) . .
O1 U1 O5 90.5(2) . .
O5 U1 O5 71.85(18) 3_755 .
O2 U1 O6 92.9(2) . .
O1 U1 O6 85.8(2) . .
O5 U1 O6 141.19(16) 3_755 .
O5 U1 O6 69.35(16) . .
O2 U1 O13 97.8(2) . 3_655
O1 U1 O13 80.5(2) . 3_655
O5 U1 O13 79.96(16) 3_755 3_655
O5 U1 O13 149.48(17) . 3_655
O6 U1 O13 137.89(17) . 3_655
O2 U1 O7 85.1(2) . .
O1 U1 O7 90.5(2) . .
O5 U1 O7 146.50(17) 3_755 .
O5 U1 O7 141.22(16) . .
O6 U1 O7 72.07(17) . .
O13 U1 O7 68.47(17) 3_655 .
O2 U1 U1 90.87(16) . 3_755
O1 U1 U1 93.48(16) . 3_755
O5 U1 U1 36.18(11) 3_755 3_755
O5 U1 U1 35.67(11) . 3_755
O6 U1 U1 105.02(12) . 3_755
O13 U1 U1 115.35(11) 3_655 3_755
O7 U1 U1 174.89(13) . 3_755
O2 U1 U2 100.76(17) . .
O1 U1 U2 80.72(17) . .
O5 U1 U2 104.62(11) 3_755 .
O5 U1 U2 33.51(11) . .
O6 U1 U2 37.15(11) . .
O13 U1 U2 160.96(13) 3_655 .
O7 U1 U2 108.87(12) . .
U1 U1 U2 68.710(10) 3_755 .
O4 U2 O3 174.2(3) . .
O4 U2 O5 90.0(2) . .
O3 U2 O5 95.1(2) . .
O4 U2 O6 91.5(2) . .
O3 U2 O6 92.8(2) . .
O5 U2 O6 72.76(17) . .
O4 U2 O12 89.4(2) . 1_655
O3 U2 O12 88.4(2) . 1_655
O5 U2 O12 83.22(17) . 1_655
O6 U2 O12 155.96(17) . 1_655
O4 U2 O11 83.4(2) . 3_756
O3 U2 O11 90.8(2) . 3_756
O5 U2 O11 156.26(16) . 3_756
O6 U2 O11 129.97(16) . 3_756
O12 U2 O11 73.98(17) 1_655 3_756
O4 U2 O10 88.5(2) . 3_756
O3 U2 O10 88.4(2) . 3_756
O5 U2 O10 151.07(17) . 3_756
O6 U2 O10 78.40(17) . 3_756
O12 U2 O10 125.64(17) 1_655 3_756
O11 U2 O10 51.83(16) 3_756 3_756
O4 U2 C8 84.2(2) . 3_756
O3 U2 C8 90.9(2) . 3_756
O5 U2 C8 173.3(2) . 3_756
O6 U2 C8 104.0(2) . 3_756
O12 U2 C8 100.0(2) 1_655 3_756
O11 U2 C8 26.01(18) 3_756 3_756
O10 U2 C8 25.88(18) 3_756 3_756
O4 U2 U1 98.51(18) . .
O3 U2 U1 87.28(18) . .
O5 U2 U1 35.35(12) . .
O6 U2 U1 38.79(12) . .
O12 U2 U1 117.42(12) 1_655 .
O11 U2 U1 168.35(11) 3_756 .
O10 U2 U1 116.59(12) 3_756 .
C8 U2 U1 142.46(16) 3_756 .
O8 S1 O9 113.6(4) . .
O8 S1 O7 113.5(3) . .
O9 S1 O7 112.9(4) . .
O8 S1 C1 107.1(3) . .
O9 S1 C1 104.8(3) . .
O7 S1 C1 103.9(3) . .
U2 O5 U1 138.9(2) . 3_755
U2 O5 U1 111.14(19) . .
U1 O5 U1 108.15(18) 3_755 .
U2 O6 U1 104.07(18) . .
S1 O7 U1 135.2(3) . .
C8 O10 U2 92.4(4) . 3_756
C8 O11 U2 92.7(5) . 3_756
C7 O12 U2 128.1(5) . 1_455
C7 O13 U1 132.6(5) . 3_655
C17 N1 C15 107.0(8) . .
C17 N1 C9 129.1(8) . .
C15 N1 C9 123.9(8) . .
C17 N2 C16 106.3(9) . .
C18 N3 C19 106.0(9) . .
C18 N3 C12 127.2(9) . .
C19 N3 C12 126.8(10) . .
C18 N4 C20 104.8(10) . .
C27 N5 C29 106.6(7) . .
C27 N5 C24 126.9(8) . .
C29 N5 C24 126.4(7) . .
C27 N6 C28 106.5(8) . .
C30 N7 C31 108.5(8) . .
C30 N7 C21 125.3(8) . .
C31 N7 C21 126.1(8) . .
C32 N8 C30 107.1(8) . .
C6 C1 C2 121.2(7) . .
C6 C1 S1 117.3(6) . .
C2 C1 S1 121.5(5) . .
C1 C2 C3 120.3(7) . .
C2 C3 C4 119.0(7) . .
C2 C3 C7 121.5(6) . .
C4 C3 C7 119.5(6) . .
C5 C4 C3 120.2(7) . .
C4 C5 C6 119.9(7) . .
C4 C5 C8 120.6(6) . .
C6 C5 C8 119.4(7) . .
C1 C6 C5 119.3(7) . .
O13 C7 O12 123.8(7) . .
O13 C7 C3 118.2(7) . .
O12 C7 C3 118.0(7) . .
O10 C8 O11 122.9(7) . .
O10 C8 C5 119.1(7) . .
O11 C8 C5 117.9(7) . .
O10 C8 U2 61.7(4) . 3_756
O11 C8 U2 61.3(4) . 3_756
C5 C8 U2 178.8(6) . 3_756
C10 C9 C14 119.1(8) . .
C10 C9 N1 120.0(8) . .
C14 C9 N1 120.8(8) . .
C9 C10 C11 121.3(10) . .
C12 C11 C10 119.8(10) . .
C11 C12 C13 120.2(9) . .
C11 C12 N3 118.9(9) . .
C13 C12 N3 120.8(9) . .
C12 C13 C14 118.9(9) . .
C9 C14 C13 120.6(9) . .
C16 C15 N1 104.2(10) . .
N2 C16 C15 111.3(10) . .
N2 C17 N1 111.1(9) . .
N4 C18 N3 111.7(10) . .
C20 C19 N3 106.7(12) . .
C19 C20 N4 110.8(12) . .
C22 C21 C26 119.9(9) . .
C22 C21 N7 120.0(8) . .
C26 C21 N7 120.0(8) . .
C21 C22 C23 120.2(9) . .
C24 C23 C22 120.3(10) . .
C23 C24 C25 118.7(9) . .
C23 C24 N5 119.4(8) . .
C25 C24 N5 121.8(8) . .
C24 C25 C26 121.6(9) . .
C21 C26 C25 119.3(9) . .
N6 C27 N5 110.6(9) . .
C29 C28 N6 108.3(9) . .
C28 C29 N5 107.9(9) . .
N7 C30 N8 109.6(9) . .
N7 C31 C32 105.5(9) . .
N8 C32 C31 109.3(9) . .

loop_
_geom_bond_atom_site_label_1
_geom_bond_atom_site_label_2
_geom_bond_distance
_geom_bond_site_symmetry_2
U1 O2 1.759(5) .
U1 O1 1.783(5) .
U1 O5 2.272(4) 3_755
U1 O5 2.300(4) .
U1 O6 2.394(5) .
U1 O13 2.483(5) 3_655
U1 O7 2.494(5) .
U1 U1 3.7026(6) 3_755
U1 U2 3.7076(4) .
U2 O4 1.778(6) .
U2 O3 1.786(6) .
U2 O5 2.194(4) .
U2 O6 2.308(5) .
U2 O12 2.349(5) 1_655
U2 O11 2.525(5) 3_756
U2 O10 2.535(5) 3_756
U2 C8 2.875(8) 3_756
S1 O8 1.446(6) .
S1 O9 1.449(6) .
S1 O7 1.462(5) .
S1 C1 1.780(7) .
O5 U1 2.272(4) 3_755
O10 C8 1.256(8) .
O10 U2 2.535(5) 3_756
O11 C8 1.262(9) .
O11 U2 2.525(5) 3_756
O12 C7 1.278(8) .
O12 U2 2.349(5) 1_455
O13 C7 1.249(9) .
O13 U1 2.483(5) 3_655
N1 C17 1.336(10) .
N1 C15 1.374(12) .
N1 C9 1.442(10) .
N2 C17 1.311(10) .
N2 C16 1.314(13) .
N3 C18 1.336(11) .
N3 C19 1.354(13) .
N3 C12 1.440(10) .
N4 C18 1.315(11) .
N4 C20 1.341(15) .
N5 C27 1.330(10) .
N5 C29 1.357(10) .
N5 C24 1.453(10) .
N6 C27 1.317(11) .
N6 C28 1.362(12) .
N7 C30 1.324(10) .
N7 C31 1.362(11) .
N7 C21 1.439(10) .
N8 C32 1.335(11) .
N8 C30 1.339(11) .
C1 C6 1.367(10) .
C1 C2 1.381(9) .
C2 C3 1.385(9) .
C3 C4 1.401(9) .
C3 C7 1.485(10) .
C4 C5 1.386(10) .
C5 C6 1.399(10) .
C5 C8 1.520(10) .
C8 U2 2.875(7) 3_756
C9 C10 1.332(12) .
C9 C14 1.364(12) .
C10 C11 1.383(12) .
C11 C12 1.342(12) .
C12 C13 1.369(12) .
C13 C14 1.388(11) .
C15 C16 1.365(14) .
C19 C20 1.331(15) .
C21 C22 1.338(12) .
C21 C26 1.355(12) .
C22 C23 1.406(12) .
C23 C24 1.337(12) .
C24 C25 1.354(11) .
C25 C26 1.380(11) .
C28 C29 1.331(12) .
C31 C32 1.371(11) .
O1W O1W 1.27(6) 3_756
